data_2221690
loop_
_publ_author_name
'Shi, Hefang'
'Li, Yingxia'

_publ_section_title
;
 3\b,12\b,14\a-Trihydroxypregnan-20-one
;
_journal_coeditor_code HB2940
_journal_issue 5
_journal_name_full 'Acta Crystallographica Section E'
_journal_page_first o1102
_journal_paper_doi 10.1107/S1600536809013853
_journal_volume 65
_journal_year 2009
_chemical_formula_iupac 'C21 H34 O4'
_chemical_formula_moiety 'C21 H34 O4'
_chemical_formula_sum 'C21 H34 O4'
_chemical_formula_weight 350.48
_chemical_melting_point 431(2)
_chemical_name_systematic
;
3\b,12\b,14\a-Trihydroxypregnan-20-one
;
_space_group_IT_number 4
_symmetry_cell_setting monoclinic
_symmetry_space_group_name_Hall 'P 2yb'
_symmetry_space_group_name_H-M 'P 1 21 1'
_atom_sites_solution_hydrogens geom
_atom_sites_solution_primary direct
_atom_sites_solution_secondary difmap
_audit_creation_method SHELXL97
_cell_angle_alpha 90.00
_cell_angle_beta 101.513(2)
_cell_angle_gamma 90.00
_cell_formula_units_Z 2
_cell_length_a 6.1364(7)
_cell_length_b 12.1472(13)
_cell_length_c 12.7593(14)
_cell_measurement_reflns_used 2719
_cell_measurement_temperature 293(2)
_cell_measurement_theta_max 55.92
_cell_measurement_theta_min 4.68
_cell_volume 931.94(18)
_computing_cell_refinement 'SAINT (Bruker, 1998)'
_computing_data_collection 'SMART (Bruker, 1998)'
_computing_data_reduction 'SAINT (Bruker, 1998)'
_computing_molecular_graphics 'SHELXTL (Sheldrick, 2008)'
_computing_publication_material 'SHELXTL (Sheldrick, 2008)'
_computing_structure_refinement 'SHELXL97 (Sheldrick, 2008)'
_computing_structure_solution 'SHELXS97 (Sheldrick, 2008)'
_diffrn_ambient_temperature 293(2)
_diffrn_measured_fraction_theta_full 0.982
_diffrn_measured_fraction_theta_max 0.982
_diffrn_measurement_device_type 'Bruker SMART CCD area-detector'
_diffrn_measurement_method \w
_diffrn_radiation_monochromator graphite
_diffrn_radiation_source 'fine-focus sealed tube'
_diffrn_radiation_type MoK\a
_diffrn_radiation_wavelength 0.71073
_diffrn_reflns_av_R_equivalents 0.1073
_diffrn_reflns_av_sigmaI/netI 0.0758
_diffrn_reflns_limit_h_max 7
_diffrn_reflns_limit_h_min -7
_diffrn_reflns_limit_k_max 13
_diffrn_reflns_limit_k_min -15
_diffrn_reflns_limit_l_max 13
_diffrn_reflns_limit_l_min -16
_diffrn_reflns_number 5569
_diffrn_reflns_theta_full 27.50
_diffrn_reflns_theta_max 27.50
_diffrn_reflns_theta_min 2.34
_exptl_absorpt_coefficient_mu 0.084
_exptl_absorpt_correction_T_max 0.97
_exptl_absorpt_correction_T_min 0.729
_exptl_absorpt_correction_type multi-scan
_exptl_absorpt_process_details '(SADABS; Bruker, 1998)'
_exptl_crystal_colour colourless
_exptl_crystal_density_diffrn 1.249
_exptl_crystal_density_method 'not measured'
_exptl_crystal_description prism
_exptl_crystal_F_000 384
_exptl_crystal_size_max 0.50
_exptl_crystal_size_mid 0.44
_exptl_crystal_size_min 0.32
_refine_diff_density_max 0.277
_refine_diff_density_min -0.237
_refine_ls_extinction_method none
_refine_ls_goodness_of_fit_ref 1.006
_refine_ls_hydrogen_treatment mixed
_refine_ls_matrix_type full
_refine_ls_number_parameters 238
_refine_ls_number_reflns 2194
_refine_ls_number_restraints 1
_refine_ls_restrained_S_all 1.006
_refine_ls_R_factor_all 0.0523
_refine_ls_R_factor_gt 0.0481
_refine_ls_shift/su_max 0.000
_refine_ls_shift/su_mean 0.000
_refine_ls_structure_factor_coef Fsqd
_refine_ls_weighting_details 'calc w = 1/[\s^2^(Fo^2^)+(0.0733P)^2^] where P=(Fo^2^+2Fc^2^)/3'
_refine_ls_weighting_scheme calc
_refine_ls_wR_factor_gt 0.1227
_refine_ls_wR_factor_ref 0.1250
_reflns_number_gt 1930
_reflns_number_total 2194
_reflns_threshold_expression I>2\s(I)
_cod_data_source_file hb2940.cif
_cod_data_source_block I
_cod_original_sg_symbol_H-M 'P 21'
_cod_database_code 2221690
_cod_database_fobs_code 2221690

loop_
_symmetry_equiv_pos_as_xyz
'x, y, z'
'-x, y+1/2, -z'

loop_
_atom_site_type_symbol
_atom_site_label
_atom_site_fract_x
_atom_site_fract_y
_atom_site_fract_z
_atom_site_U_iso_or_equiv
_atom_site_adp_type
_atom_site_calc_flag
_atom_site_refinement_flags
_atom_site_occupancy
_atom_site_disorder_assembly
_atom_site_disorder_group
O O1 0.2262(4) -0.0588(2) -0.28839(15) 0.0605(6) Uani d . 1 . .
H H1 0.152(7) -0.121(5) -0.292(3) 0.091 Uiso d . 1 . .
O O2 0.9924(3) 0.22625(16) 0.32210(14) 0.0440(4) Uani d . 1 . .
H H2 1.062(6) 0.223(4) 0.382(3) 0.066 Uiso d . 1 . .
O O3 0.7898(3) -0.09548(15) 0.33306(15) 0.0455(5) Uani d . 1 . .
H H3 0.767(6) -0.146(4) 0.371(3) 0.068 Uiso d . 1 . .
O O4 1.1201(4) 0.2028(2) 0.54187(16) 0.0695(7) Uani d . 1 . .
C C1 0.5918(4) 0.0590(2) -0.04305(19) 0.0439(6) Uani d . 1 . .
H H1A 0.6605 0.1311 -0.0317 0.053 Uiso calc R 1 . .
H H1B 0.7099 0.0046 -0.0316 0.053 Uiso calc R 1 . .
C C2 0.4657(5) 0.0512(3) -0.1588(2) 0.0503(6) Uani d . 1 . .
H H2A 0.3593 0.1111 -0.1735 0.060 Uiso calc R 1 . .
H H2B 0.5695 0.0587 -0.2066 0.060 Uiso calc R 1 . .
C C3 0.3446(5) -0.0573(2) -0.18001(19) 0.0476(6) Uani d . 1 . .
H H3A 0.4549 -0.1166 -0.1704 0.057 Uiso calc R 1 . .
C C4 0.1926(4) -0.0747(2) -0.1019(2) 0.0457(6) Uani d . 1 . .
H H4A 0.1198 -0.1456 -0.1150 0.055 Uiso calc R 1 . .
H H4B 0.0785 -0.0182 -0.1124 0.055 Uiso calc R 1 . .
C C5 0.3237(4) -0.07015(19) 0.01358(19) 0.0384(5) Uani d . 1 . .
H H5 0.4398 -0.1265 0.0194 0.046 Uiso calc R 1 . .
C C6 0.1835(5) -0.1005(2) 0.0945(2) 0.0479(6) Uani d . 1 . .
H H6A 0.1104 -0.1704 0.0748 0.057 Uiso calc R 1 . .
H H6B 0.0693 -0.0451 0.0937 0.057 Uiso calc R 1 . .
C C7 0.3245(5) -0.1090(2) 0.2067(2) 0.0470(6) Uani d . 1 . .
H H7A 0.4239 -0.1715 0.2100 0.056 Uiso calc R 1 . .
H H7B 0.2283 -0.1216 0.2573 0.056 Uiso calc R 1 . .
C C8 0.4612(4) -0.0048(2) 0.23833(18) 0.0355(5) Uani d . 1 . .
H H8 0.3577 0.0551 0.2449 0.043 Uiso calc R 1 . .
C C9 0.5946(4) 0.02912(18) 0.15366(17) 0.0317(5) Uani d . 1 . .
H H9 0.6985 -0.0312 0.1492 0.038 Uiso calc R 1 . .
C C10 0.4450(4) 0.04102(19) 0.04009(18) 0.0345(5) Uani d . 1 . .
C C11 0.7364(4) 0.1310(2) 0.19024(19) 0.0359(5) Uani d . 1 . .
H H11A 0.8319 0.1447 0.1396 0.043 Uiso calc R 1 . .
H H11B 0.6385 0.1939 0.1883 0.043 Uiso calc R 1 . .
C C12 0.8806(4) 0.12266(18) 0.30152(19) 0.0348(5) Uani d . 1 . .
H H12 0.9922 0.0651 0.3010 0.042 Uiso calc R 1 . .
C C13 0.7415(4) 0.09215(19) 0.38462(19) 0.0348(5) Uani d . 1 . .
C C14 0.6210(4) -0.01731(19) 0.34639(18) 0.0361(5) Uani d . 1 . .
C C15 0.5234(5) -0.0524(2) 0.44230(19) 0.0473(6) Uani d . 1 . .
H H15A 0.5004 -0.1314 0.4423 0.057 Uiso calc R 1 . .
H H15B 0.3827 -0.0158 0.4417 0.057 Uiso calc R 1 . .
C C16 0.6988(5) -0.0170(3) 0.5398(2) 0.0541(7) Uani d . 1 . .
H H16A 0.7707 -0.0810 0.5769 0.065 Uiso calc R 1 . .
H H16B 0.6297 0.0249 0.5892 0.065 Uiso calc R 1 . .
C C17 0.8697(4) 0.0546(2) 0.49776(19) 0.0403(5) Uani d . 1 . .
H H17 0.9885 0.0051 0.4858 0.048 Uiso calc R 1 . .
C C18 0.5805(4) 0.1853(2) 0.3979(2) 0.0424(6) Uani d . 1 . .
H H18A 0.6635 0.2506 0.4224 0.064 Uiso calc R 1 . .
H H18B 0.4934 0.1638 0.4492 0.064 Uiso calc R 1 . .
H H18C 0.4837 0.1998 0.3304 0.064 Uiso calc R 1 . .
C C19 0.2822(4) 0.1371(2) 0.0358(2) 0.0448(6) Uani d . 1 . .
H H19A 0.3606 0.2053 0.0347 0.067 Uiso calc R 1 . .
H H19B 0.2153 0.1350 0.0977 0.067 Uiso calc R 1 . .
H H19C 0.1685 0.1313 -0.0276 0.067 Uiso calc R 1 . .
C C20 0.9805(4) 0.1466(2) 0.5690(2) 0.0438(6) Uani d . 1 . .
C C21 0.9195(6) 0.1652(3) 0.6749(2) 0.0545(7) Uani d . 1 . .
H H21A 1.0151 0.2205 0.7135 0.082 Uiso calc R 1 . .
H H21B 0.9364 0.0978 0.7150 0.082 Uiso calc R 1 . .
H H21C 0.7678 0.1894 0.6645 0.082 Uiso calc R 1 . .

loop_
_atom_site_aniso_label
_atom_site_aniso_U_11
_atom_site_aniso_U_22
_atom_site_aniso_U_33
_atom_site_aniso_U_12
_atom_site_aniso_U_13
_atom_site_aniso_U_23
O1 0.0810(15) 0.0551(12) 0.0400(9) -0.0012(12) -0.0008(9) -0.0079(9)
O2 0.0463(10) 0.0431(9) 0.0411(9) -0.0159(8) 0.0053(7) 0.0008(8)
O3 0.0571(11) 0.0313(8) 0.0501(10) 0.0073(8) 0.0156(8) 0.0067(7)
O4 0.0806(15) 0.0832(17) 0.0480(11) -0.0383(14) 0.0209(10) -0.0205(10)
C1 0.0452(13) 0.0503(14) 0.0374(12) -0.0085(12) 0.0109(10) 0.0003(11)
C2 0.0565(16) 0.0568(15) 0.0380(12) -0.0097(14) 0.0106(11) 0.0009(11)
C3 0.0550(15) 0.0472(14) 0.0383(12) 0.0041(13) 0.0036(11) -0.0058(11)
C4 0.0495(14) 0.0386(13) 0.0471(13) -0.0047(11) 0.0047(11) -0.0069(10)
C5 0.0405(12) 0.0307(11) 0.0441(12) -0.0020(10) 0.0087(10) -0.0033(9)
C6 0.0463(14) 0.0444(14) 0.0533(14) -0.0170(12) 0.0108(11) -0.0031(12)
C7 0.0540(15) 0.0400(13) 0.0491(14) -0.0182(12) 0.0154(11) 0.0018(11)
C8 0.0374(11) 0.0306(10) 0.0412(11) -0.0044(9) 0.0142(9) 0.0002(9)
C9 0.0316(11) 0.0288(10) 0.0362(10) -0.0017(9) 0.0103(8) -0.0013(8)
C10 0.0365(12) 0.0303(11) 0.0376(11) -0.0008(9) 0.0092(8) -0.0005(9)
C11 0.0372(11) 0.0335(11) 0.0393(11) -0.0070(10) 0.0132(9) 0.0013(9)
C12 0.0329(11) 0.0345(12) 0.0391(11) -0.0029(10) 0.0120(9) -0.0006(9)
C13 0.0374(11) 0.0324(10) 0.0369(11) -0.0013(10) 0.0129(9) -0.0017(9)
C14 0.0384(12) 0.0314(11) 0.0416(12) -0.0031(10) 0.0155(9) 0.0008(9)
C15 0.0569(15) 0.0443(13) 0.0441(13) -0.0121(12) 0.0178(11) 0.0053(11)
C16 0.0656(17) 0.0578(16) 0.0401(13) -0.0111(15) 0.0134(12) 0.0057(12)
C17 0.0461(13) 0.0412(12) 0.0343(11) -0.0013(11) 0.0098(9) -0.0007(10)
C18 0.0419(13) 0.0385(12) 0.0505(13) 0.0019(11) 0.0183(10) -0.0062(10)
C19 0.0465(13) 0.0331(11) 0.0528(14) 0.0037(11) 0.0047(11) -0.0009(11)
C20 0.0483(13) 0.0439(13) 0.0397(12) -0.0006(12) 0.0098(10) -0.0033(10)
C21 0.0740(18) 0.0466(15) 0.0462(14) 0.0022(14) 0.0200(13) -0.0081(12)

loop_
_atom_type_symbol
_atom_type_description
_atom_type_scat_dispersion_real
_atom_type_scat_dispersion_imag
_atom_type_scat_source
C C 0.0033 0.0000 'International Tables Vol C Tables 4.2.6.8 and 6.1.1.4'
H H 0.0000 0.0000 'International Tables Vol C Tables 4.2.6.8 and 6.1.1.4'
O O 0.0106 0.0000 'International Tables Vol C Tables 4.2.6.8 and 6.1.1.4'

loop_
_geom_angle_atom_site_label_1
_geom_angle_atom_site_label_2
_geom_angle_atom_site_label_3
_geom_angle_site_symmetry_1
_geom_angle_site_symmetry_3
_geom_angle
_geom_angle_publ_flag
C3 O1 H1 . . 103(3) ?
C12 O2 H2 . . 106(3) ?
C14 O3 H3 . . 102(3) ?
C2 C1 C10 . . 113.85(19) ?
C2 C1 H1A . . 108.8 ?
C10 C1 H1A . . 108.8 ?
C2 C1 H1B . . 108.8 ?
C10 C1 H1B . . 108.8 ?
H1A C1 H1B . . 107.7 ?
C3 C2 C1 . . 111.3(2) ?
C3 C2 H2A . . 109.4 ?
C1 C2 H2A . . 109.4 ?
C3 C2 H2B . . 109.4 ?
C1 C2 H2B . . 109.4 ?
H2A C2 H2B . . 108.0 ?
O1 C3 C4 . . 112.1(2) ?
O1 C3 C2 . . 108.8(2) ?
C4 C3 C2 . . 110.5(2) ?
O1 C3 H3A . . 108.5 ?
C4 C3 H3A . . 108.5 ?
C2 C3 H3A . . 108.5 ?
C3 C4 C5 . . 110.8(2) ?
C3 C4 H4A . . 109.5 ?
C5 C4 H4A . . 109.5 ?
C3 C4 H4B . . 109.5 ?
C5 C4 H4B . . 109.5 ?
H4A C4 H4B . . 108.1 ?
C6 C5 C4 . . 112.7(2) ?
C6 C5 C10 . . 112.1(2) ?
C4 C5 C10 . . 112.28(19) ?
C6 C5 H5 . . 106.4 ?
C4 C5 H5 . . 106.4 ?
C10 C5 H5 . . 106.4 ?
C5 C6 C7 . . 111.4(2) ?
C5 C6 H6A . . 109.4 ?
C7 C6 H6A . . 109.4 ?
C5 C6 H6B . . 109.4 ?
C7 C6 H6B . . 109.4 ?
H6A C6 H6B . . 108.0 ?
C6 C7 C8 . . 111.8(2) ?
C6 C7 H7A . . 109.3 ?
C8 C7 H7A . . 109.3 ?
C6 C7 H7B . . 109.3 ?
C8 C7 H7B . . 109.3 ?
H7A C7 H7B . . 107.9 ?
C7 C8 C14 . . 112.00(19) ?
C7 C8 C9 . . 112.19(19) ?
C14 C8 C9 . . 108.93(17) ?
C7 C8 H8 . . 107.8 ?
C14 C8 H8 . . 107.8 ?
C9 C8 H8 . . 107.8 ?
C11 C9 C8 . . 110.64(17) ?
C11 C9 C10 . . 113.70(18) ?
C8 C9 C10 . . 112.37(17) ?
C11 C9 H9 . . 106.5 ?
C8 C9 H9 . . 106.5 ?
C10 C9 H9 . . 106.5 ?
C19 C10 C1 . . 109.6(2) ?
C19 C10 C5 . . 112.09(18) ?
C1 C10 C5 . . 107.21(19) ?
C19 C10 C9 . . 111.28(19) ?
C1 C10 C9 . . 109.66(17) ?
C5 C10 C9 . . 106.91(18) ?
C12 C11 C9 . . 114.89(18) ?
C12 C11 H11A . . 108.5 ?
C9 C11 H11A . . 108.5 ?
C12 C11 H11B . . 108.5 ?
C9 C11 H11B . . 108.5 ?
H11A C11 H11B . . 107.5 ?
O2 C12 C11 . . 106.34(17) ?
O2 C12 C13 . . 113.46(19) ?
C11 C12 C13 . . 111.22(18) ?
O2 C12 H12 . . 108.6 ?
C11 C12 H12 . . 108.6 ?
C13 C12 H12 . . 108.6 ?
C12 C13 C18 . . 110.96(19) ?
C12 C13 C14 . . 106.61(18) ?
C18 C13 C14 . . 112.93(19) ?
C12 C13 C17 . . 117.45(19) ?
C18 C13 C17 . . 109.21(19) ?
C14 C13 C17 . . 99.21(18) ?
O3 C14 C15 . . 108.5(2) ?
O3 C14 C8 . . 107.79(18) ?
C15 C14 C8 . . 117.80(19) ?
O3 C14 C13 . . 107.04(18) ?
C15 C14 C13 . . 103.07(18) ?
C8 C14 C13 . . 112.14(19) ?
C14 C15 C16 . . 104.3(2) ?
C14 C15 H15A . . 110.9 ?
C16 C15 H15A . . 110.9 ?
C14 C15 H15B . . 110.9 ?
C16 C15 H15B . . 110.9 ?
H15A C15 H15B . . 108.9 ?
C15 C16 C17 . . 107.0(2) ?
C15 C16 H16A . . 110.3 ?
C17 C16 H16A . . 110.3 ?
C15 C16 H16B . . 110.3 ?
C17 C16 H16B . . 110.3 ?
H16A C16 H16B . . 108.6 ?
C20 C17 C16 . . 117.6(2) ?
C20 C17 C13 . . 114.9(2) ?
C16 C17 C13 . . 103.5(2) ?
C20 C17 H17 . . 106.7 ?
C16 C17 H17 . . 106.7 ?
C13 C17 H17 . . 106.7 ?
C13 C18 H18A . . 109.5 ?
C13 C18 H18B . . 109.5 ?
H18A C18 H18B . . 109.5 ?
C13 C18 H18C . . 109.5 ?
H18A C18 H18C . . 109.5 ?
H18B C18 H18C . . 109.5 ?
C10 C19 H19A . . 109.5 ?
C10 C19 H19B . . 109.5 ?
H19A C19 H19B . . 109.5 ?
C10 C19 H19C . . 109.5 ?
H19A C19 H19C . . 109.5 ?
H19B C19 H19C . . 109.5 ?
O4 C20 C21 . . 119.9(3) ?
O4 C20 C17 . . 120.5(2) ?
C21 C20 C17 . . 119.6(2) ?
C20 C21 H21A . . 109.5 ?
C20 C21 H21B . . 109.5 ?
H21A C21 H21B . . 109.5 ?
C20 C21 H21C . . 109.5 ?
H21A C21 H21C . . 109.5 ?
H21B C21 H21C . . 109.5 ?

loop_
_geom_bond_atom_site_label_1
_geom_bond_atom_site_label_2
_geom_bond_site_symmetry_2
_geom_bond_distance
_geom_bond_publ_flag
O1 C3 . 1.428(3) ?
O1 H1 . 0.88(5) ?
O2 C12 . 1.432(3) ?
O2 H2 . 0.80(4) ?
O3 C14 . 1.440(3) ?
O3 H3 . 0.81(4) ?
O4 C20 . 1.200(3) ?
C1 C2 . 1.528(3) ?
C1 C10 . 1.538(3) ?
C1 H1A . 0.9700 ?
C1 H1B . 0.9700 ?
C2 C3 . 1.510(4) ?
C2 H2A . 0.9700 ?
C2 H2B . 0.9700 ?
C3 C4 . 1.510(4) ?
C3 H3A . 0.9800 ?
C4 C5 . 1.532(3) ?
C4 H4A . 0.9700 ?
C4 H4B . 0.9700 ?
C5 C6 . 1.515(3) ?
C5 C10 . 1.546(3) ?
C5 H5 . 0.9800 ?
C6 C7 . 1.521(4) ?
C6 H6A . 0.9700 ?
C6 H6B . 0.9700 ?
C7 C8 . 1.528(3) ?
C7 H7A . 0.9700 ?
C7 H7B . 0.9700 ?
C8 C14 . 1.532(3) ?
C8 C9 . 1.536(3) ?
C8 H8 . 0.9800 ?
C9 C11 . 1.531(3) ?
C9 C10 . 1.560(3) ?
C9 H9 . 0.9800 ?
C10 C19 . 1.530(3) ?
C11 C12 . 1.519(3) ?
C11 H11A . 0.9700 ?
C11 H11B . 0.9700 ?
C12 C13 . 1.533(3) ?
C12 H12 . 0.9800 ?
C13 C18 . 1.534(3) ?
C13 C14 . 1.552(3) ?
C13 C17 . 1.568(3) ?
C14 C15 . 1.527(3) ?
C15 C16 . 1.536(4) ?
C15 H15A . 0.9700 ?
C15 H15B . 0.9700 ?
C16 C17 . 1.539(4) ?
C16 H16A . 0.9700 ?
C16 H16B . 0.9700 ?
C17 C20 . 1.513(4) ?
C17 H17 . 0.9800 ?
C18 H18A . 0.9600 ?
C18 H18B . 0.9600 ?
C18 H18C . 0.9600 ?
C19 H19A . 0.9600 ?
C19 H19B . 0.9600 ?
C19 H19C . 0.9600 ?
C20 C21 . 1.489(4) ?
C21 H21A . 0.9600 ?
C21 H21B . 0.9600 ?
C21 H21C . 0.9600 ?

loop_
_geom_hbond_atom_site_label_D
_geom_hbond_atom_site_label_H
_geom_hbond_atom_site_label_A
_geom_hbond_site_symmetry_A
_geom_hbond_distance_DH
_geom_hbond_distance_HA
_geom_hbond_distance_DA
_geom_hbond_angle_DHA
O3 H3 O4 2_746 0.81(4) 2.19(4) 2.916(3) 150(3)
O2 H2 O4 . 0.80(4) 2.01(4) 2.771(3) 158(3)
O1 H1 O2 2_645 0.88(5) 2.05(6) 2.928(3) 170(4)

loop_
_geom_torsion_atom_site_label_1
_geom_torsion_atom_site_label_2
_geom_torsion_atom_site_label_3
_geom_torsion_atom_site_label_4
_geom_torsion_site_symmetry_1
_geom_torsion_site_symmetry_2
_geom_torsion_site_symmetry_3
_geom_torsion_site_symmetry_4
_geom_torsion
_geom_torsion_publ_flag
C10 C1 C2 C3 . . . . -55.5(3) ?
C1 C2 C3 O1 . . . . 178.7(2) ?
C1 C2 C3 C4 . . . . 55.3(3) ?
O1 C3 C4 C5 . . . . -178.8(2) ?
C2 C3 C4 C5 . . . . -57.3(3) ?
C3 C4 C5 C6 . . . . -173.2(2) ?
C3 C4 C5 C10 . . . . 59.0(3) ?
C4 C5 C6 C7 . . . . 173.0(2) ?
C10 C5 C6 C7 . . . . -59.2(3) ?
C5 C6 C7 C8 . . . . 53.6(3) ?
C6 C7 C8 C14 . . . . -174.2(2) ?
C6 C7 C8 C9 . . . . -51.3(3) ?
C7 C8 C9 C11 . . . . -177.7(2) ?
C14 C8 C9 C11 . . . . -53.1(2) ?
C7 C8 C9 C10 . . . . 54.0(2) ?
C14 C8 C9 C10 . . . . 178.61(19) ?
C2 C1 C10 C19 . . . . -67.9(3) ?
C2 C1 C10 C5 . . . . 53.9(3) ?
C2 C1 C10 C9 . . . . 169.6(2) ?
C6 C5 C10 C19 . . . . -63.2(3) ?
C4 C5 C10 C19 . . . . 64.9(3) ?
C6 C5 C10 C1 . . . . 176.6(2) ?
C4 C5 C10 C1 . . . . -55.4(2) ?
C6 C5 C10 C9 . . . . 59.0(2) ?
C4 C5 C10 C9 . . . . -172.89(18) ?
C11 C9 C10 C19 . . . . -60.2(2) ?
C8 C9 C10 C19 . . . . 66.4(2) ?
C11 C9 C10 C1 . . . . 61.2(2) ?
C8 C9 C10 C1 . . . . -172.2(2) ?
C11 C9 C10 C5 . . . . 177.11(18) ?
C8 C9 C10 C5 . . . . -56.2(2) ?
C8 C9 C11 C12 . . . . 51.3(2) ?
C10 C9 C11 C12 . . . . 178.83(19) ?
C9 C11 C12 O2 . . . . -177.92(18) ?
C9 C11 C12 C13 . . . . -53.9(2) ?
O2 C12 C13 C18 . . . . 53.0(3) ?
C11 C12 C13 C18 . . . . -66.8(2) ?
O2 C12 C13 C14 . . . . 176.39(17) ?
C11 C12 C13 C14 . . . . 56.5(2) ?
O2 C12 C13 C17 . . . . -73.5(3) ?
C11 C12 C13 C17 . . . . 166.6(2) ?
C7 C8 C14 O3 . . . . 68.6(2) ?
C9 C8 C14 O3 . . . . -56.1(2) ?
C7 C8 C14 C15 . . . . -54.5(3) ?
C9 C8 C14 C15 . . . . -179.1(2) ?
C7 C8 C14 C13 . . . . -173.83(19) ?
C9 C8 C14 C13 . . . . 61.5(2) ?
C12 C13 C14 O3 . . . . 55.5(2) ?
C18 C13 C14 O3 . . . . 177.62(18) ?
C17 C13 C14 O3 . . . . -66.9(2) ?
C12 C13 C14 C15 . . . . 169.8(2) ?
C18 C13 C14 C15 . . . . -68.1(2) ?
C17 C13 C14 C15 . . . . 47.4(2) ?
C12 C13 C14 C8 . . . . -62.5(2) ?
C18 C13 C14 C8 . . . . 59.6(2) ?
C17 C13 C14 C8 . . . . 175.10(18) ?
O3 C14 C15 C16 . . . . 77.3(3) ?
C8 C14 C15 C16 . . . . -160.0(2) ?
C13 C14 C15 C16 . . . . -35.9(3) ?
C14 C15 C16 C17 . . . . 9.7(3) ?
C15 C16 C17 C20 . . . . 147.8(2) ?
C15 C16 C17 C13 . . . . 19.9(3) ?
C12 C13 C17 C20 . . . . 75.4(3) ?
C18 C13 C17 C20 . . . . -52.0(3) ?
C14 C13 C17 C20 . . . . -170.3(2) ?
C12 C13 C17 C16 . . . . -155.0(2) ?
C18 C13 C17 C16 . . . . 77.6(3) ?
C14 C13 C17 C16 . . . . -40.8(2) ?
C16 C17 C20 O4 . . . . 177.7(3) ?
C13 C17 C20 O4 . . . . -60.1(3) ?
C16 C17 C20 C21 . . . . -0.7(4) ?
C13 C17 C20 C21 . . . . 121.5(3) ?

loop_
_cod_related_entry_id
_cod_related_entry_database
_cod_related_entry_code
1 ChemSpider 24742180
